data_4324737
loop_
_publ_author_name
'Chandi Pariya'
'Frank R. Fronczek'
'Andrew W. Maverick'

_publ_section_title
;
 Bis(o-phenylenebis(acetylacetonato))dicopper(II): A Strained Copper(II)
 Dimer Exhibiting a Wide Range of Colors in the Solid State
;
_journal_name_full 'Inorganic Chemistry'
_journal_page_first 2748
_journal_page_last 2753
_journal_paper_doi 10.1021/ic101641r
_journal_volume 50
_journal_year 2011
_chemical_compound_source 'local laboratory'
_chemical_formula_moiety 'C32 H32 Cu2 O8, 2(C6 H5 N O2)'
_chemical_formula_sum 'C44 H42 Cu2 N2 O12'
_chemical_formula_weight 917.88
_chemical_name_common
;
 copper(II) o-phenylenebis(acetylacetonate) dimer,
 nitrobenzene solvate
;
_chemical_name_systematic
; 
 bis(mu-(3,3'-(1,2-phenylene)bis(2,4-pentanedionato)))dicopper 
 bis(nitrobenzene) solvate
;
_space_group_IT_number 2
_symmetry_cell_setting triclinic
_symmetry_space_group_name_Hall '-P 1'
_symmetry_space_group_name_H-M 'P -1'
_atom_sites_solution_hydrogens geom
_atom_sites_solution_primary direct
_atom_sites_solution_secondary difmap
_audit_creation_method SHELXL-97
_cell_angle_alpha 79.475(4)
_cell_angle_beta 80.666(5)
_cell_angle_gamma 72.687(6)
_cell_formula_units_Z 1
_cell_length_a 7.7190(5)
_cell_length_b 11.6921(9)
_cell_length_c 12.1682(10)
_cell_measurement_reflns_used 8265
_cell_measurement_temperature 90
_cell_measurement_theta_max 36.3
_cell_measurement_theta_min 2.5
_cell_volume 1023.98(14)
_computing_cell_refinement 'HKL Scalepack (Otwinowski & Minor 1997)'
_computing_data_collection 'COLLECT (Nonius, 2000)'
_computing_data_reduction 'HKL Denzo and Scalepack (Otwinowski & Minor 1997)'
_computing_molecular_graphics 'ORTEP-3 for Windows (Farrugia, 1997)'
_computing_publication_material 'SHELXL-97 (Sheldrick, 1997)'
_computing_structure_refinement 'SHELXL-97 (Sheldrick, 1997)'
_computing_structure_solution 'SIR97 (Altomare  et al., 1999)'
_diffrn_ambient_temperature 90
_diffrn_measured_fraction_theta_full 0.999
_diffrn_measured_fraction_theta_max 0.959
_diffrn_measurement_device 'KappaCCD (with Oxford Cryostream)'
_diffrn_measurement_method ' \w scans with \k offsets'
_diffrn_radiation_monochromator graphite
_diffrn_radiation_source 'fine-focus sealed tube'
_diffrn_radiation_type MoK\a
_diffrn_radiation_wavelength 0.71073
_diffrn_reflns_av_R_equivalents 0.021
_diffrn_reflns_av_sigmaI/netI 0.0309
_diffrn_reflns_limit_h_max 12
_diffrn_reflns_limit_h_min -12
_diffrn_reflns_limit_k_max 19
_diffrn_reflns_limit_k_min -19
_diffrn_reflns_limit_l_max 19
_diffrn_reflns_limit_l_min -20
_diffrn_reflns_number 33966
_diffrn_reflns_theta_full 25.0
_diffrn_reflns_theta_max 36.4
_diffrn_reflns_theta_min 2.7
_diffrn_standards_decay_% <2
_diffrn_standards_number 0
_exptl_absorpt_coefficient_mu 1.106
_exptl_absorpt_correction_T_max 0.879
_exptl_absorpt_correction_T_min 0.654
_exptl_absorpt_correction_type multi-scan
_exptl_absorpt_process_details 'HKL Scalepack (Otwinowski & Minor 1997)'
_exptl_crystal_colour violet
_exptl_crystal_density_diffrn 1.488
_exptl_crystal_description needle
_exptl_crystal_F_000 474
_exptl_crystal_size_max 0.42
_exptl_crystal_size_mid 0.15
_exptl_crystal_size_min 0.12
_refine_diff_density_max 0.70
_refine_diff_density_min -0.93
_refine_diff_density_rms 0.084
_refine_ls_extinction_coef 0.0098(15)
_refine_ls_extinction_expression Fc^*^=kFc[1+0.001xFc^2^\l^3^/sin(2\q)]^-1/4^
_refine_ls_extinction_method SHELXL
_refine_ls_goodness_of_fit_ref 1.046
_refine_ls_hydrogen_treatment constr
_refine_ls_matrix_type full
_refine_ls_number_parameters 276
_refine_ls_number_reflns 9553
_refine_ls_number_restraints 0
_refine_ls_restrained_S_all 1.046
_refine_ls_R_factor_all 0.039
_refine_ls_R_factor_gt 0.034
_refine_ls_shift/su_max 0.002
_refine_ls_shift/su_mean 0.000
_refine_ls_structure_factor_coef Fsqd
_refine_ls_weighting_details 'calc w=1/[\s^2^(Fo^2^)+(0.0445P)^2^+0.5982P] where P=(Fo^2^+2Fc^2^)/3'
_refine_ls_weighting_scheme calc
_refine_ls_wR_factor_gt 0.089
_refine_ls_wR_factor_ref 0.092
_reflns_number_gt 8515
_reflns_number_total 9553
_reflns_threshold_expression I>2\s(I)
_cod_data_source_file ic101641r_si_002_3.cif
_cod_data_source_block compound_5
_cod_original_cell_volume 1023.98(13)
_cod_original_sg_symbol_H-M 'P -1 '
_cod_database_code 4324737

loop_
_symmetry_equiv_pos_as_xyz
'x, y, z'
'-x, -y, -z'

loop_
_atom_site_label
_atom_site_type_symbol
_atom_site_fract_x
_atom_site_fract_y
_atom_site_fract_z
_atom_site_U_iso_or_equiv
_atom_site_adp_type
_atom_site_occupancy
_atom_site_symmetry_multiplicity
_atom_site_calc_flag
_atom_site_refinement_flags
Cu1 Cu 0.214205(17) 0.437294(11) 0.525192(10) 0.00919(4) Uani 1 1 d .
O1 O 0.27273(11) 0.42127(7) 0.36868(7) 0.01276(13) Uani 1 1 d .
O2 O 0.37725(11) 0.28160(7) 0.56490(7) 0.01224(13) Uani 1 1 d .
O3 O 0.82762(11) 0.54058(7) 0.31917(7) 0.01272(13) Uani 1 1 d .
O4 O 0.92728(11) 0.39768(7) 0.51426(6) 0.01117(13) Uani 1 1 d .
C1 C 0.42729(17) 0.36339(11) 0.19661(9) 0.0179(2) Uani 1 1 d .
H1A H 0.3430 0.3261 0.1740 0.027 Uiso 1 1 calc R
H1B H 0.5526 0.3243 0.1668 0.027 Uiso 1 1 calc R
H1C H 0.3959 0.4498 0.1668 0.027 Uiso 1 1 calc R
C2 C 0.41239(14) 0.34793(9) 0.32354(8) 0.01121(16) Uani 1 1 d .
C3 C 0.54215(13) 0.25464(9) 0.38258(8) 0.01053(15) Uani 1 1 d .
C4 C 0.50738(13) 0.22204(9) 0.49995(9) 0.01063(15) Uani 1 1 d .
C5 C 0.61963(16) 0.10516(10) 0.55857(10) 0.01631(19) Uani 1 1 d .
H5A H 0.6525 0.1197 0.6282 0.024 Uiso 1 1 calc R
H5B H 0.7310 0.0737 0.5092 0.024 Uiso 1 1 calc R
H5C H 0.5484 0.0460 0.5764 0.024 Uiso 1 1 calc R
C6 C 0.8597(2) 0.45038(12) 0.15766(10) 0.0201(2) Uani 1 1 d .
H6A H 0.7450 0.5054 0.1335 0.030 Uiso 1 1 calc R
H6B H 0.8763 0.3703 0.1370 0.030 Uiso 1 1 calc R
H6C H 0.9618 0.4821 0.1206 0.030 Uiso 1 1 calc R
C7 C 0.85341(14) 0.44016(10) 0.28384(9) 0.01211(16) Uani 1 1 d .
C8 C 0.88358(14) 0.32499(9) 0.35205(9) 0.01123(16) Uani 1 1 d .
C9 C 0.93684(13) 0.31030(9) 0.46013(9) 0.01059(15) Uani 1 1 d .
C10 C 1.02318(17) 0.18682(10) 0.52059(11) 0.0176(2) Uani 1 1 d .
H10A H 1.1507 0.1798 0.5278 0.026 Uiso 1 1 calc R
H10B H 1.0187 0.1247 0.4777 0.026 Uiso 1 1 calc R
H10C H 0.9564 0.1756 0.5956 0.026 Uiso 1 1 calc R
C11 C 0.71191(14) 0.18343(9) 0.31931(8) 0.01056(15) Uani 1 1 d .
C12 C 0.87657(14) 0.21684(9) 0.30492(9) 0.01153(16) Uani 1 1 d .
C13 C 1.03258(15) 0.14638(10) 0.24745(10) 0.01561(18) Uani 1 1 d .
H13 H 1.1435 0.1686 0.2374 0.019 Uiso 1 1 calc R
C14 C 1.02898(15) 0.04450(10) 0.20471(10) 0.01537(18) Uani 1 1 d .
H14 H 1.1365 -0.0023 0.1664 0.018 Uiso 1 1 calc R
C15 C 0.86647(15) 0.01178(10) 0.21858(9) 0.01387(17) Uani 1 1 d .
H15 H 0.8624 -0.0575 0.1898 0.017 Uiso 1 1 calc R
C16 C 0.70990(15) 0.08139(10) 0.27491(9) 0.01286(17) Uani 1 1 d .
H16 H 0.5992 0.0592 0.2834 0.015 Uiso 1 1 calc R
O1S O 0.44380(15) 0.09613(10) 1.08090(8) 0.02271(18) Uani 1 1 d .
O2S O 0.26847(15) 0.16509(13) 0.94795(11) 0.0344(3) Uani 1 1 d .
N1S N 0.41061(14) 0.15284(10) 0.98760(9) 0.01811(18) Uani 1 1 d .
C1S C 0.54823(15) 0.20830(10) 0.91996(9) 0.01324(17) Uani 1 1 d .
C2S C 0.70457(15) 0.20036(11) 0.96697(9) 0.01508(18) Uani 1 1 d .
H2S H 0.7232 0.1590 1.0408 0.018 Uiso 1 1 calc R
C3S C 0.83344(16) 0.25468(11) 0.90292(10) 0.01723(19) Uani 1 1 d .
H3S H 0.9409 0.2514 0.9334 0.021 Uiso 1 1 calc R
C4S C 0.80501(18) 0.31381(11) 0.79434(11) 0.0192(2) Uani 1 1 d .
H4S H 0.8933 0.3506 0.7509 0.023 Uiso 1 1 calc R
C5S C 0.64752(19) 0.31916(12) 0.74925(10) 0.0198(2) Uani 1 1 d .
H5S H 0.6296 0.3591 0.6750 0.024 Uiso 1 1 calc R
C6S C 0.51633(17) 0.26662(11) 0.81184(10) 0.01666(19) Uani 1 1 d .
H6S H 0.4083 0.2704 0.7817 0.020 Uiso 1 1 calc R

loop_
_atom_site_aniso_label
_atom_site_aniso_U_11
_atom_site_aniso_U_22
_atom_site_aniso_U_33
_atom_site_aniso_U_23
_atom_site_aniso_U_13
_atom_site_aniso_U_12
Cu1 0.00847(6) 0.00900(6) 0.00948(6) -0.00228(4) -0.00075(4) -0.00106(4)
O1 0.0112(3) 0.0129(3) 0.0118(3) -0.0025(2) -0.0009(2) 0.0004(2)
O2 0.0111(3) 0.0126(3) 0.0109(3) -0.0023(2) -0.0001(2) -0.0004(2)
O3 0.0153(3) 0.0105(3) 0.0117(3) -0.0026(2) -0.0013(2) -0.0021(3)
O4 0.0116(3) 0.0101(3) 0.0122(3) -0.0030(2) -0.0012(2) -0.0028(2)
C1 0.0193(5) 0.0195(5) 0.0109(4) -0.0032(4) -0.0015(3) 0.0013(4)
C2 0.0111(4) 0.0117(4) 0.0105(4) -0.0024(3) -0.0005(3) -0.0027(3)
C3 0.0089(4) 0.0104(4) 0.0120(4) -0.0031(3) -0.0002(3) -0.0017(3)
C4 0.0088(4) 0.0104(4) 0.0127(4) -0.0026(3) -0.0013(3) -0.0021(3)
C5 0.0152(4) 0.0132(4) 0.0157(4) 0.0004(3) -0.0009(3) 0.0013(3)
C6 0.0296(6) 0.0189(5) 0.0118(4) -0.0047(4) -0.0023(4) -0.0052(4)
C7 0.0116(4) 0.0134(4) 0.0114(4) -0.0041(3) -0.0008(3) -0.0024(3)
C8 0.0099(4) 0.0113(4) 0.0131(4) -0.0040(3) -0.0005(3) -0.0030(3)
C9 0.0089(4) 0.0095(4) 0.0135(4) -0.0026(3) -0.0002(3) -0.0027(3)
C10 0.0209(5) 0.0103(4) 0.0221(5) -0.0015(4) -0.0077(4) -0.0024(4)
C11 0.0096(4) 0.0105(4) 0.0111(4) -0.0030(3) -0.0004(3) -0.0017(3)
C12 0.0102(4) 0.0113(4) 0.0135(4) -0.0048(3) -0.0001(3) -0.0023(3)
C13 0.0112(4) 0.0162(4) 0.0199(5) -0.0086(4) 0.0021(3) -0.0031(3)
C14 0.0129(4) 0.0146(4) 0.0176(4) -0.0076(4) 0.0013(3) -0.0009(3)
C15 0.0160(4) 0.0114(4) 0.0140(4) -0.0051(3) -0.0012(3) -0.0018(3)
C16 0.0132(4) 0.0119(4) 0.0143(4) -0.0041(3) -0.0011(3) -0.0036(3)
O1S 0.0261(5) 0.0278(5) 0.0151(4) -0.0010(3) 0.0004(3) -0.0114(4)
O2S 0.0166(4) 0.0508(7) 0.0370(6) 0.0045(5) -0.0085(4) -0.0147(5)
N1S 0.0139(4) 0.0222(5) 0.0177(4) -0.0038(3) 0.0002(3) -0.0046(3)
C1S 0.0118(4) 0.0144(4) 0.0130(4) -0.0029(3) -0.0006(3) -0.0028(3)
C2S 0.0133(4) 0.0182(5) 0.0128(4) -0.0038(3) -0.0023(3) -0.0016(3)
C3S 0.0137(4) 0.0193(5) 0.0197(5) -0.0064(4) -0.0017(4) -0.0040(4)
C4S 0.0198(5) 0.0181(5) 0.0201(5) -0.0045(4) 0.0022(4) -0.0069(4)
C5S 0.0258(6) 0.0181(5) 0.0151(4) 0.0004(4) -0.0031(4) -0.0065(4)
C6S 0.0174(5) 0.0170(5) 0.0154(4) -0.0022(4) -0.0054(4) -0.0026(4)

loop_
_atom_type_symbol
_atom_type_description
_atom_type_scat_dispersion_real
_atom_type_scat_dispersion_imag
_atom_type_scat_source
C C 0.0033 0.0016 'International Tables Vol C Tables 4.2.6.8 and 6.1.1.4'
H H 0.0000 0.0000 'International Tables Vol C Tables 4.2.6.8 and 6.1.1.4'
Cu Cu 0.3201 1.2651 'International Tables Vol C Tables 4.2.6.8 and 6.1.1.4'
N N 0.0061 0.0033 'International Tables Vol C Tables 4.2.6.8 and 6.1.1.4'
O O 0.0106 0.0060 'International Tables Vol C Tables 4.2.6.8 and 6.1.1.4'

loop_
_geom_angle_atom_site_label_1
_geom_angle_atom_site_label_2
_geom_angle_atom_site_label_3
_geom_angle
_geom_angle_site_symmetry_1
_geom_angle_site_symmetry_3
O2 Cu1 O1 90.97(3) . .
O2 Cu1 O3 89.00(3) . 2_666
O1 Cu1 O3 175.13(4) . 2_666
O2 Cu1 O4 173.30(3) . 2_666
O1 Cu1 O4 89.58(3) . 2_666
O3 Cu1 O4 89.88(3) 2_666 2_666
O2 Cu1 O4 104.78(3) . 1_455
O1 Cu1 O4 87.02(3) . 1_455
O3 Cu1 O4 97.69(3) 2_666 1_455
O4 Cu1 O4 81.91(3) 2_666 1_455
C2 O1 Cu1 126.74(7) . .
C4 O2 Cu1 126.71(7) . .
C7 O3 Cu1 124.84(7) . 2_666
C9 O4 Cu1 123.98(7) . 2_666
C9 O4 Cu1 116.10(6) . 1_655
Cu1 O4 Cu1 98.09(3) 2_666 1_655
C2 C1 H1A 109.5 . .
C2 C1 H1B 109.5 . .
H1A C1 H1B 109.5 . .
C2 C1 H1C 109.5 . .
H1A C1 H1C 109.5 . .
H1B C1 H1C 109.5 . .
O1 C2 C3 125.45(9) . .
O1 C2 C1 114.16(9) . .
C3 C2 C1 120.33(9) . .
C4 C3 C2 120.41(9) . .
C4 C3 C11 119.41(9) . .
C2 C3 C11 120.03(9) . .
O2 C4 C3 125.45(9) . .
O2 C4 C5 113.88(9) . .
C3 C4 C5 120.57(9) . .
C4 C5 H5A 109.5 . .
C4 C5 H5B 109.5 . .
H5A C5 H5B 109.5 . .
C4 C5 H5C 109.5 . .
H5A C5 H5C 109.5 . .
H5B C5 H5C 109.5 . .
C7 C6 H6A 109.5 . .
C7 C6 H6B 109.5 . .
H6A C6 H6B 109.5 . .
C7 C6 H6C 109.5 . .
H6A C6 H6C 109.5 . .
H6B C6 H6C 109.5 . .
O3 C7 C8 125.34(9) . .
O3 C7 C6 114.12(10) . .
C8 C7 C6 120.47(9) . .
C9 C8 C7 119.89(9) . .
C9 C8 C12 119.77(9) . .
C7 C8 C12 120.07(9) . .
O4 C9 C8 125.00(9) . .
O4 C9 C10 113.62(9) . .
C8 C9 C10 121.28(9) . .
C9 C10 H10A 109.5 . .
C9 C10 H10B 109.5 . .
H10A C10 H10B 109.5 . .
C9 C10 H10C 109.5 . .
H10A C10 H10C 109.5 . .
H10B C10 H10C 109.5 . .
C16 C11 C12 118.84(9) . .
C16 C11 C3 120.34(9) . .
C12 C11 C3 120.81(9) . .
C13 C12 C11 118.92(9) . .
C13 C12 C8 120.92(9) . .
C11 C12 C8 120.16(9) . .
C14 C13 C12 121.61(10) . .
C14 C13 H13 119.2 . .
C12 C13 H13 119.2 . .
C13 C14 C15 119.48(10) . .
C13 C14 H14 120.3 . .
C15 C14 H14 120.3 . .
C14 C15 C16 119.58(10) . .
C14 C15 H15 120.2 . .
C16 C15 H15 120.2 . .
C15 C16 C11 121.57(10) . .
C15 C16 H16 119.2 . .
C11 C16 H16 119.2 . .
O2S N1S O1S 123.33(12) . .
O2S N1S C1S 118.35(11) . .
O1S N1S C1S 118.32(10) . .
C2S C1S C6S 122.86(11) . .
C2S C1S N1S 118.49(10) . .
C6S C1S N1S 118.65(10) . .
C1S C2S C3S 118.21(11) . .
C1S C2S H2S 120.9 . .
C3S C2S H2S 120.9 . .
C4S C3S C2S 120.18(11) . .
C4S C3S H3S 119.9 . .
C2S C3S H3S 119.9 . .
C5S C4S C3S 120.19(11) . .
C5S C4S H4S 119.9 . .
C3S C4S H4S 119.9 . .
C6S C5S C4S 120.69(11) . .
C6S C5S H5S 119.7 . .
C4S C5S H5S 119.7 . .
C5S C6S C1S 117.88(11) . .
C5S C6S H6S 121.1 . .
C1S C6S H6S 121.1 . .

loop_
_geom_bond_atom_site_label_1
_geom_bond_atom_site_label_2
_geom_bond_distance
_geom_bond_site_symmetry_2
Cu1 O2 1.9088(8) .
Cu1 O1 1.9150(8) .
Cu1 O3 1.9206(8) 2_666
Cu1 O4 1.9297(8) 2_666
Cu1 O4 2.4220(8) 1_455
O1 C2 1.2762(12) .
O2 C4 1.2829(12) .
O3 C7 1.2730(13) .
O3 Cu1 1.9206(8) 2_666
O4 C9 1.2916(12) .
O4 Cu1 1.9297(8) 2_666
O4 Cu1 2.4220(8) 1_655
C1 C2 1.5114(15) .
C1 H1A 0.9800 .
C1 H1B 0.9800 .
C1 H1C 0.9800 .
C2 C3 1.4164(15) .
C3 C4 1.4123(14) .
C3 C11 1.5036(14) .
C4 C5 1.5055(15) .
C5 H5A 0.9800 .
C5 H5B 0.9800 .
C5 H5C 0.9800 .
C6 C7 1.5120(15) .
C6 H6A 0.9800 .
C6 H6B 0.9800 .
C6 H6C 0.9800 .
C7 C8 1.4227(15) .
C8 C9 1.4068(15) .
C8 C12 1.4989(14) .
C9 C10 1.5061(15) .
C10 H10A 0.9800 .
C10 H10B 0.9800 .
C10 H10C 0.9800 .
C11 C16 1.4017(14) .
C11 C12 1.4131(15) .
C12 C13 1.4016(15) .
C13 C14 1.3932(15) .
C13 H13 0.9500 .
C14 C15 1.3935(16) .
C14 H14 0.9500 .
C15 C16 1.3937(15) .
C15 H15 0.9500 .
C16 H16 0.9500 .
O1S N1S 1.2298(15) .
O2S N1S 1.2289(15) .
N1S C1S 1.4689(15) .
C1S C2S 1.3893(16) .
C1S C6S 1.3906(16) .
C2S C3S 1.3942(17) .
C2S H2S 0.9500 .
C3S C4S 1.3936(18) .
C3S H3S 0.9500 .
C4S C5S 1.3933(19) .
C4S H4S 0.9500 .
C5S C6S 1.3900(18) .
C5S H5S 0.9500 .
C6S H6S 0.9500 .

loop_
_geom_torsion_atom_site_label_1
_geom_torsion_atom_site_label_2
_geom_torsion_atom_site_label_3
_geom_torsion_atom_site_label_4
_geom_torsion
_geom_torsion_site_symmetry_1
O2 Cu1 O1 C2 -18.48(9) .
O3 Cu1 O1 C2 71.2(4) 2_666
O4 Cu1 O1 C2 154.84(9) 2_666
O4 Cu1 O1 C2 -123.23(9) 1_455
O1 Cu1 O2 C4 18.64(9) .
O3 Cu1 O2 C4 -156.49(9) 2_666
O4 Cu1 O2 C4 -76.1(3) 2_666
O4 Cu1 O2 C4 105.81(9) 1_455
Cu1 O1 C2 C3 7.19(16) .
Cu1 O1 C2 C1 -175.72(8) .
O1 C2 C3 C4 11.33(16) .
C1 C2 C3 C4 -165.59(10) .
O1 C2 C3 C11 -173.15(10) .
C1 C2 C3 C11 9.93(15) .
Cu1 O2 C4 C3 -7.56(15) .
Cu1 O2 C4 C5 176.15(7) .
C2 C3 C4 O2 -11.15(16) .
C11 C3 C4 O2 173.31(10) .
C2 C3 C4 C5 164.91(10) .
C11 C3 C4 C5 -10.64(15) .
Cu1 O3 C7 C8 -10.22(15) 2_666
Cu1 O3 C7 C6 172.80(8) 2_666
O3 C7 C8 C9 -17.65(16) .
C6 C7 C8 C9 159.15(11) .
O3 C7 C8 C12 168.31(10) .
C6 C7 C8 C12 -14.89(15) .
Cu1 O4 C9 C8 15.57(14) 2_666
Cu1 O4 C9 C8 -105.70(10) 1_655
Cu1 O4 C9 C10 -168.08(7) 2_666
Cu1 O4 C9 C10 70.66(10) 1_655
C7 C8 C9 O4 14.54(16) .
C12 C8 C9 O4 -171.40(9) .
C7 C8 C9 C10 -161.56(10) .
C12 C8 C9 C10 12.50(15) .
C4 C3 C11 C16 89.17(12) .
C2 C3 C11 C16 -86.39(13) .
C4 C3 C11 C12 -89.90(13) .
C2 C3 C11 C12 94.53(12) .
C16 C11 C12 C13 -0.44(16) .
C3 C11 C12 C13 178.64(10) .
C16 C11 C12 C8 -179.59(10) .
C3 C11 C12 C8 -0.51(15) .
C9 C8 C12 C13 -86.41(13) .
C7 C8 C12 C13 87.64(13) .
C9 C8 C12 C11 92.72(12) .
C7 C8 C12 C11 -93.23(13) .
C11 C12 C13 C14 -0.17(17) .
C8 C12 C13 C14 178.97(11) .
C12 C13 C14 C15 0.38(18) .
C13 C14 C15 C16 0.03(17) .
C14 C15 C16 C11 -0.67(17) .
C12 C11 C16 C15 0.87(16) .
C3 C11 C16 C15 -178.22(10) .
O2S N1S C1S C2S 176.49(12) .
O1S N1S C1S C2S -3.76(16) .
O2S N1S C1S C6S -3.39(17) .
O1S N1S C1S C6S 176.35(11) .
C6S C1S C2S C3S 0.78(17) .
N1S C1S C2S C3S -179.10(10) .
C1S C2S C3S C4S -0.71(17) .
C2S C3S C4S C5S 0.11(18) .
C3S C4S C5S C6S 0.46(19) .
C4S C5S C6S C1S -0.41(18) .
C2S C1S C6S C5S -0.22(17) .
N1S C1S C6S C5S 179.65(11) .
